data_4028849
loop_
_publ_author_name
'Krist\'ina Csatayov\'a'
'Stephen G. Davies'
'J. Gair Ford'
'James A. Lee'
'Paul M. Roberts'
'James E. Thomson'

_publ_contact_author 'Stephen G. Davies'
_publ_contact_author_email steve.davies@chem.ox.ac.uk
_publ_contact_author_fax '+44 1865 275633'
_publ_contact_author_phone '+44 1865 275695'
_publ_section_title
;
 Asymmetric Syntheses of Methyl N,O-Diacetyl-d-3-epi-daunosaminide and
 Methyl N,O-Diacetyl-d-ristosaminide
;
_journal_name_full 'Journal of Organic Chemistry'
_journal_page_first 12397
_journal_page_last 12408
_journal_paper_doi 10.1021/jo4020563
_journal_volume 78
_journal_year 2013
_chemical_absolute_configuration unk
_chemical_formula_moiety 'C21 H25 N1 O3'
_chemical_formula_sum 'C21 H25 N O3'
_chemical_formula_weight 339.43
_space_group_IT_number 4
_symmetry_cell_setting monoclinic
_symmetry_space_group_name_Hall 'P 2yb'
_symmetry_space_group_name_H-M 'P 1 21 1'
_atom_sites_solution_hydrogens difmap
_atom_sites_solution_primary direct
_cell_angle_alpha 90
_cell_angle_beta 98.315(6)
_cell_angle_gamma 90
_cell_formula_units_Z 2
_cell_length_a 10.6664(12)
_cell_length_b 7.2589(9)
_cell_length_c 11.7104(14)
_cell_measurement_reflns_used 1937
_cell_measurement_temperature 150
_cell_measurement_theta_max 27
_cell_measurement_theta_min 5
_cell_volume 897.16(19)
_computing_cell_refinement 'DENZO/SCALEPACK (Otwinowski & Minor, 1997)'
_computing_data_collection 'COLLECT (Nonius, 2001).'
_computing_data_reduction 'DENZO/SCALEPACK (Otwinowski & Minor, 1997)'
_computing_molecular_graphics 'CAMERON (Watkin et al., 1996)'
_computing_publication_material 'CRYSTALS (Betteridge et al., 2003)'
_computing_structure_refinement 'CRYSTALS (Betteridge et al., 2003)'
_computing_structure_solution 'SIR92 (Altomare et al., 1994)'
_diffrn_ambient_temperature 150
_diffrn_measured_fraction_theta_full 0.985
_diffrn_measured_fraction_theta_max 0.984
_diffrn_measurement_device Area
_diffrn_measurement_device_type 'Nonius KappaCCD'
_diffrn_measurement_method \w
_diffrn_radiation_monochromator graphite
_diffrn_radiation_type 'Mo K\a'
_diffrn_radiation_wavelength 0.71073
_diffrn_reflns_av_R_equivalents 0.031
_diffrn_reflns_limit_h_max 13
_diffrn_reflns_limit_h_min -13
_diffrn_reflns_limit_k_max 9
_diffrn_reflns_limit_k_min -7
_diffrn_reflns_limit_l_max 15
_diffrn_reflns_limit_l_min -15
_diffrn_reflns_number 3174
_diffrn_reflns_theta_full 25.013
_diffrn_reflns_theta_max 27.487
_diffrn_reflns_theta_min 5.279
_diffrn_standards_number 0
_exptl_absorpt_coefficient_mu 0.083
_exptl_absorpt_correction_T_max 0.99
_exptl_absorpt_correction_T_min 0.99
_exptl_absorpt_correction_type multi-scan
_exptl_absorpt_process_details 'DENZO/SCALEPACK (Otwinowski & Minor, 1997)'
_exptl_crystal_colour colourless
_exptl_crystal_density_diffrn 1.256
_exptl_crystal_description prism
_exptl_crystal_F_000 364
_exptl_crystal_size_max 0.460
_exptl_crystal_size_mid 0.110
_exptl_crystal_size_min 0.100
_refine_diff_density_max 0.62
_refine_diff_density_min -0.31
_refine_ls_extinction_method none
_refine_ls_goodness_of_fit_ref 0.9178
_refine_ls_hydrogen_treatment constr
_refine_ls_matrix_type full
_refine_ls_number_parameters 226
_refine_ls_number_reflns 2187
_refine_ls_number_restraints 1
_refine_ls_R_factor_all 0.0798
_refine_ls_R_factor_gt 0.0658
_refine_ls_shift/su_max 0.0001201
_refine_ls_shift/su_mean 0.0000194
_refine_ls_structure_factor_coef Fsqd
_refine_ls_weighting_details
;
 Method, part 1, Chebychev polynomial, (Watkin, 1994, Prince, 1982) 
 [weight] = 1.0/[A~0~*T~0~(x)+A~1~*T~1~(x) ... +A~n-1~]*T~n-1~(x)] 
 where A~i~ are the Chebychev coefficients listed below and x= Fcalc/Fmax 
 Method = Robust Weighting (Prince, 1982) 
 W = [weight] * [1-(deltaF/6*sigmaF)^2^]^2^ 
 A~i~ are: 
 65.5 104. 62.5 25.4 5.54 
;
_refine_ls_weighting_scheme calc
_refine_ls_wR_factor_all 0.1572
_refine_ls_wR_factor_gt 0.1478
_refine_ls_wR_factor_ref 0.1572
_reflns_limit_h_max 13
_reflns_limit_h_min -13
_reflns_limit_k_max 9
_reflns_limit_k_min 0
_reflns_limit_l_max 15
_reflns_limit_l_min 0
_reflns_number_gt 1833
_reflns_number_total 2187
_reflns_threshold_expression I>2.0\s(I)
_oxford_diffrn_Wilson_B_factor 3.41
_oxford_diffrn_Wilson_scale 0.49
_oxford_refine_ls_r_factor_ref 0.0798
_oxford_refine_ls_scale 1.463(16)
_oxford_reflns_number_all 2187
_oxford_reflns_threshold_expression_ref I>-3.0\s(I)
_cod_data_source_file jo4020563_si_001_3.cif
_cod_data_source_block 29
_cod_original_formula_sum 'C21 H25 N1 O3'
_cod_database_code 4028849

loop_
_symmetry_equiv_pos_as_xyz
x,y,z
-x,y+1/2,-z

loop_
_atom_site_label
_atom_site_type_symbol
_atom_site_fract_x
_atom_site_fract_y
_atom_site_fract_z
_atom_site_U_iso_or_equiv
_atom_site_occupancy
_atom_site_adp_type
_atom_site_refinement_flags_posn
O1 O 0.5304(3) 0.9456(5) 0.9255(3) 0.0524 1.0000 Uani .
C2 C 0.5391(4) 0.8728(6) 0.8113(3) 0.0428 1.0000 Uani .
C3 C 0.6172(3) 0.6938(6) 0.8306(3) 0.0355 1.0000 Uani .
N4 N 0.6941(3) 0.6725(5) 0.7383(2) 0.0352 1.0000 Uani .
C5 C 0.8038(3) 0.7938(6) 0.7457(3) 0.0377 1.0000 Uani .
C6 C 0.8270(3) 0.8688(6) 0.6293(3) 0.0356 1.0000 Uani .
C7 C 0.9425(4) 0.9546(6) 0.6203(3) 0.0428 1.0000 Uani .
C8 C 0.9625(4) 1.0440(7) 0.5202(4) 0.0493 1.0000 Uani .
C9 C 0.8693(4) 1.0437(7) 0.4261(4) 0.0517 1.0000 Uani .
C10 C 0.7554(4) 0.9544(7) 0.4318(4) 0.0495 1.0000 Uani .
C11 C 0.7339(3) 0.8687(7) 0.5329(3) 0.0427 1.0000 Uani .
C12 C 0.7216(4) 0.4816(6) 0.7031(3) 0.0389 1.0000 Uani .
C13 C 0.8073(3) 0.3719(6) 0.7932(3) 0.0370 1.0000 Uani .
C14 C 0.7644(4) 0.2926(6) 0.8900(3) 0.0411 1.0000 Uani .
C15 C 0.8458(4) 0.1933(6) 0.9695(3) 0.0432 1.0000 Uani .
C16 C 0.9710(4) 0.1649(6) 0.9543(4) 0.0450 1.0000 Uani .
C17 C 1.0142(4) 0.2429(7) 0.8591(3) 0.0462 1.0000 Uani .
C18 C 0.9342(3) 0.3437(6) 0.7810(3) 0.0405 1.0000 Uani .
C19 C 0.6015(4) 0.3767(7) 0.6561(4) 0.0507 1.0000 Uani .
C20 C 0.6814(3) 0.7114(6) 0.9564(3) 0.0377 1.0000 Uani .
C21 C 0.6074(4) 0.8570(6) 1.0076(4) 0.0430 1.0000 Uani .
O22 O 0.6117(3) 0.8947(5) 1.1078(3) 0.0573 1.0000 Uani .
C23 C 0.4076(4) 0.8438(8) 0.7434(4) 0.0550 1.0000 Uani .
O24 O 0.3261(3) 0.7489(6) 0.8104(3) 0.0597 1.0000 Uani .
C25 C 0.3410(5) 1.0160(8) 0.6993(5) 0.0658 1.0000 Uani .
H21 H 0.5856 0.9640 0.7728 0.0526 1.0000 Uiso R
H31 H 0.5579 0.5896 0.8260 0.0416 1.0000 Uiso R
H51 H 0.7885 0.9013 0.7949 0.0462 1.0000 Uiso R
H52 H 0.8784 0.7272 0.7824 0.0461 1.0000 Uiso R
H71 H 1.0082 0.9520 0.6833 0.0512 1.0000 Uiso R
H81 H 1.0398 1.1042 0.5162 0.0596 1.0000 Uiso R
H91 H 0.8822 1.1031 0.3578 0.0612 1.0000 Uiso R
H101 H 0.6914 0.9522 0.3686 0.0595 1.0000 Uiso R
H111 H 0.6570 0.8106 0.5375 0.0505 1.0000 Uiso R
H121 H 0.7696 0.4956 0.6367 0.0473 1.0000 Uiso R
H141 H 0.6781 0.3075 0.8986 0.0492 1.0000 Uiso R
H151 H 0.8148 0.1461 1.0346 0.0509 1.0000 Uiso R
H161 H 1.0265 0.0963 1.0097 0.0539 1.0000 Uiso R
H171 H 1.0994 0.2263 0.8477 0.0553 1.0000 Uiso R
H181 H 0.9655 0.3934 0.7167 0.0483 1.0000 Uiso R
H191 H 0.6231 0.2588 0.6227 0.0760 1.0000 Uiso R
H193 H 0.5521 0.3538 0.7183 0.0759 1.0000 Uiso R
H192 H 0.5502 0.4497 0.5971 0.0759 1.0000 Uiso R
H201 H 0.7704 0.7514 0.9577 0.0461 1.0000 Uiso R
H202 H 0.6779 0.5965 0.9991 0.0468 1.0000 Uiso R
H231 H 0.4180 0.7776 0.6676 0.0664 1.0000 Uiso R
H253 H 0.2525 0.9825 0.6654 0.1083 1.0000 Uiso R
H252 H 0.3432 1.1021 0.7673 0.1080 1.0000 Uiso R
H251 H 0.3904 1.0685 0.6395 0.1078 1.0000 Uiso R
H241 H 0.3495 0.8378 0.8534 0.0920 1.0000 Uiso R

loop_
_atom_site_aniso_label
_atom_site_aniso_U_11
_atom_site_aniso_U_22
_atom_site_aniso_U_33
_atom_site_aniso_U_23
_atom_site_aniso_U_13
_atom_site_aniso_U_12
O1 0.0553(17) 0.0468(17) 0.0577(17) 0.0000(15) 0.0177(14) 0.0153(15)
C2 0.0380(18) 0.045(2) 0.049(2) 0.007(2) 0.0161(15) 0.0023(18)
C3 0.0339(16) 0.0350(19) 0.0393(17) 0.0024(16) 0.0111(14) 0.0034(15)
N4 0.0341(15) 0.0371(17) 0.0358(15) -0.0007(14) 0.0098(12) -0.0022(13)
C5 0.0342(17) 0.044(2) 0.0361(18) 0.0011(16) 0.0086(14) -0.0026(16)
C6 0.0346(16) 0.0373(19) 0.0363(17) -0.0025(16) 0.0103(14) 0.0002(16)
C7 0.0391(19) 0.046(2) 0.045(2) -0.0015(19) 0.0143(16) -0.0015(19)
C8 0.044(2) 0.054(3) 0.053(2) -0.002(2) 0.0210(18) -0.008(2)
C9 0.055(2) 0.059(3) 0.045(2) 0.010(2) 0.0215(19) 0.003(2)
C10 0.045(2) 0.058(3) 0.046(2) 0.010(2) 0.0079(17) 0.007(2)
C11 0.0338(17) 0.048(2) 0.047(2) 0.004(2) 0.0099(15) 0.0027(19)
C12 0.0381(18) 0.041(2) 0.0388(19) -0.0071(17) 0.0097(15) -0.0031(17)
C13 0.0396(18) 0.0354(19) 0.0366(17) -0.0080(17) 0.0080(14) -0.0018(17)
C14 0.0375(18) 0.040(2) 0.050(2) -0.0030(18) 0.0173(16) -0.0015(17)
C15 0.051(2) 0.034(2) 0.0470(19) -0.0010(18) 0.0136(17) -0.0032(18)
C16 0.046(2) 0.043(2) 0.0456(19) -0.0055(19) 0.0060(16) -0.0002(19)
C17 0.0360(18) 0.057(3) 0.047(2) -0.007(2) 0.0104(16) 0.0052(19)
C18 0.0386(18) 0.049(2) 0.0349(18) -0.0011(17) 0.0101(15) 0.0006(18)
C19 0.044(2) 0.049(3) 0.056(2) -0.008(2) -0.0030(17) -0.003(2)
C20 0.0406(18) 0.0355(19) 0.0393(17) -0.0006(16) 0.0137(15) 0.0021(16)
C21 0.0434(19) 0.035(2) 0.054(2) -0.0017(19) 0.0174(17) -0.0010(18)
O22 0.072(2) 0.055(2) 0.0490(17) -0.0120(15) 0.0237(15) 0.0009(17)
C23 0.0341(19) 0.072(3) 0.060(3) 0.020(2) 0.0127(17) 0.004(2)
O24 0.0385(14) 0.078(2) 0.0657(19) 0.0190(19) 0.0168(13) -0.0039(16)
C25 0.058(3) 0.058(3) 0.081(3) 0.006(3) 0.005(3) 0.009(3)

loop_
_atom_type_symbol
_atom_type_scat_dispersion_real
_atom_type_scat_dispersion_imag
_atom_type_scat_Cromer_Mann_a1
_atom_type_scat_Cromer_Mann_b1
_atom_type_scat_Cromer_Mann_a2
_atom_type_scat_Cromer_Mann_b2
_atom_type_scat_Cromer_Mann_a3
_atom_type_scat_Cromer_Mann_b3
_atom_type_scat_Cromer_Mann_a4
_atom_type_scat_Cromer_Mann_b4
_atom_type_scat_Cromer_Mann_c
_atom_type_scat_source
C 0.0033 0.0016 2.3100 20.8439 1.0200 10.2075 1.5886 0.5687 0.8650 51.6512 0.2156 'International Tables Vol C 4.2.6.8 and 6.1.1.4'
H 0.0000 0.0000 0.4930 10.5109 0.3229 26.1257 0.1402 3.1424 0.0408 57.7998 0.0030 'International Tables Vol C 4.2.6.8 and 6.1.1.4'
N 0.0061 0.0033 12.2126 0.0057 3.1322 9.8933 2.0125 28.9975 1.1663 0.5826 -11.5290 'International Tables Vol C 4.2.6.8 and 6.1.1.4'
O 0.0106 0.0060 3.0485 13.2771 2.2868 5.7011 1.5463 0.3239 0.8670 32.9089 0.2508 'International Tables Vol C 4.2.6.8 and 6.1.1.4'

loop_
_geom_angle_atom_site_label_1
_geom_angle_atom_site_label_2
_geom_angle_atom_site_label_3
_geom_angle
_geom_angle_publ_flag
C2 O1 C21 111.9(3) yes
O1 C2 C3 106.0(3) yes
O1 C2 C23 110.7(3) yes
C3 C2 C23 113.4(4) yes
O1 C2 H21 106.5 no
C3 C2 H21 109.9 no
C23 C2 H21 110.1 no
C2 C3 N4 109.3(3) yes
C2 C3 C20 103.1(3) yes
N4 C3 C20 120.0(3) yes
C2 C3 H31 108.1 no
N4 C3 H31 107.8 no
C20 C3 H31 108.1 no
C3 N4 C5 115.2(3) yes
C3 N4 C12 117.3(3) yes
C5 N4 C12 113.0(3) yes
N4 C5 C6 113.3(3) yes
N4 C5 H51 108.1 no
C6 C5 H51 107.4 no
N4 C5 H52 108.9 no
C6 C5 H52 110.1 no
H51 C5 H52 108.9 no
C5 C6 C7 119.1(3) yes
C5 C6 C11 122.5(3) yes
C7 C6 C11 118.2(3) yes
C6 C7 C8 121.2(4) yes
C6 C7 H71 119.8 no
C8 C7 H71 119.0 no
C7 C8 C9 119.8(4) yes
C7 C8 H81 120.3 no
C9 C8 H81 119.9 no
C8 C9 C10 120.0(4) yes
C8 C9 H91 120.4 no
C10 C9 H91 119.6 no
C9 C10 C11 120.3(4) yes
C9 C10 H101 121.1 no
C11 C10 H101 118.6 no
C6 C11 C10 120.5(4) yes
C6 C11 H111 119.0 no
C10 C11 H111 120.6 no
N4 C12 C13 114.8(3) yes
N4 C12 C19 112.2(3) yes
C13 C12 C19 112.3(4) yes
N4 C12 H121 105.4 no
C13 C12 H121 105.7 no
C19 C12 H121 105.7 no
C12 C13 C14 122.8(3) yes
C12 C13 C18 120.1(3) yes
C14 C13 C18 117.1(3) yes
C13 C14 C15 120.7(3) yes
C13 C14 H141 118.3 no
C15 C14 H141 121.0 no
C14 C15 C16 121.0(4) yes
C14 C15 H151 118.5 no
C16 C15 H151 120.5 no
C15 C16 C17 118.7(4) yes
C15 C16 H161 120.3 no
C17 C16 H161 120.9 no
C16 C17 C18 120.5(4) yes
C16 C17 H171 120.0 no
C18 C17 H171 119.5 no
C13 C18 C17 122.0(4) yes
C13 C18 H181 119.2 no
C17 C18 H181 118.8 no
C12 C19 H191 110.3 no
C12 C19 H193 109.4 no
H191 C19 H193 109.4 no
C12 C19 H192 110.0 no
H191 C19 H192 109.4 no
H193 C19 H192 108.3 no
C3 C20 C21 104.8(3) yes
C3 C20 H201 109.4 no
C21 C20 H201 110.3 no
C3 C20 H202 112.0 no
C21 C20 H202 109.7 no
H201 C20 H202 110.5 no
C20 C21 O1 110.9(3) yes
C20 C21 O22 127.3(4) yes
O1 C21 O22 121.8(4) yes
C2 C23 O24 111.6(3) yes
C2 C23 C25 114.9(5) yes
O24 C23 C25 107.3(4) yes
C2 C23 H231 108.0 no
O24 C23 H231 113.5 no
C25 C23 H231 101.4 no
C23 O24 H241 78.8 no
C23 C25 H253 108.0 no
C23 C25 H252 106.9 no
H253 C25 H252 112.1 no
C23 C25 H251 106.6 no
H253 C25 H251 111.9 no
H252 C25 H251 111.0 no

loop_
_geom_bond_atom_site_label_1
_geom_bond_atom_site_label_2
_geom_bond_distance
_geom_bond_publ_flag
O1 C2 1.454(5) yes
O1 C21 1.336(5) yes
C2 C3 1.543(6) yes
C2 C23 1.524(6) yes
C2 H21 0.975 no
C3 N4 1.457(4) yes
C3 C20 1.537(5) yes
C3 H31 0.982 no
N4 C5 1.456(5) yes
N4 C12 1.487(5) yes
C5 C6 1.521(5) yes
C5 H51 0.998 no
C5 H52 0.976 no
C6 C7 1.398(5) yes
C6 C11 1.391(5) yes
C7 C8 1.383(6) yes
C7 H71 0.941 no
C8 C9 1.373(7) yes
C8 H81 0.941 no
C9 C10 1.387(6) yes
C9 H91 0.937 no
C10 C11 1.385(6) yes
C10 H101 0.931 no
C11 H111 0.931 no
C12 C13 1.518(6) yes
C12 C19 1.522(6) yes
C12 H121 0.997 no
C13 C14 1.406(5) yes
C13 C18 1.397(5) yes
C14 C15 1.381(6) yes
C14 H141 0.947 no
C15 C16 1.387(6) yes
C15 H151 0.939 no
C16 C17 1.388(6) yes
C16 H161 0.953 no
C17 C18 1.369(6) yes
C17 H171 0.945 no
C18 H181 0.939 no
C19 H191 0.982 no
C19 H193 0.974 no
C19 H192 0.973 no
C20 C21 1.495(5) yes
C20 H201 0.990 no
C20 H202 0.976 no
C21 O22 1.199(5) yes
C23 O24 1.429(5) yes
C23 C25 1.492(8) yes
C23 H231 1.030 no
O24 H241 0.835 no
C25 H253 1.000 no
C25 H252 1.010 no
C25 H251 1.010 no

loop_
_geom_hbond_atom_site_label_D
_geom_hbond_atom_site_label_H
_geom_hbond_atom_site_label_A
_geom_hbond_site_symmetry_A
_geom_hbond_angle_DHA
_geom_hbond_distance_DH
_geom_hbond_distance_HA
_geom_hbond_distance_DA
_geom_hbond_publ_flag
C3 H31 O22 2_647 154.93(11) 0.982 2.506 3.421(6) yes
C25 H252 O22 2_657 159.41(14) 1.010 2.585 3.547(6) yes
O24 H241 O1 . 134.03(13) 0.835 2.140 2.785(6) yes
